data_4123686
loop_
_publ_author_name
'Tymonko, Steven A.'
'Smith, Russell C.'
'Ambrosi, Andrea'
'Denmark, Scott E.'

_publ_contact_author
; 
Prof. Scott E. Denmark 
School of Chemical Sciences 
245 Roger Adams Laboratory
University of Illinois 
600 South Mathews Avenue 
Urbana, Illinois  61801 
USA 
;
_publ_section_title
;
 Mechanistic significance of the si-o-pd bond in the palladium-catalyzed
 cross-coupling reactions of alkenylsilanolates.
;
_journal_issue 19
_journal_name_full 'Journal of the American Chemical Society'
_journal_page_first 6192
_journal_page_last 6199
_journal_paper_doi 10.1021/jacs.5b02515
_journal_volume 137
_journal_year 2015
_chemical_formula_moiety 'C44 H46 O P2 Pd Si'
_chemical_formula_sum 'C44 H46 O P2 Pd Si'
_chemical_formula_weight 787.24
_chemical_name_systematic
; 
? 
;
_space_group_IT_number 61
_symmetry_cell_setting orthorhombic
_symmetry_space_group_name_Hall '-P 2ac 2ab'
_symmetry_space_group_name_H-M 'P b c a'
_atom_sites_solution_hydrogens geom
_atom_sites_solution_primary direct
_atom_sites_solution_secondary difmap
_audit_creation_method SHELXL-97
_audit_update_record
; 
2007-01-30   text and data added, srw 
;
_cell_angle_alpha 90.00
_cell_angle_beta 90.00
_cell_angle_gamma 90.00
_cell_formula_units_Z 8
_cell_length_a 16.0574(5)
_cell_length_b 19.2846(5)
_cell_length_c 25.5466(7)
_cell_measurement_reflns_used 4488
_cell_measurement_temperature 193(2)
_cell_measurement_theta_max 19.37
_cell_measurement_theta_min 2.26
_cell_volume 7910.8(4)
_computing_cell_refinement 'SAINT V6.22 (Bruker, 2001)'
_computing_data_collection 'APEX2 V1.0-27 (Bruker, 2004)'
_computing_data_reduction 'SAINT V6.22 (Bruker, 2001)'
_computing_molecular_graphics 'SHELXTL V6.12 (Bruker, 2001)'
_computing_publication_material 'XCIF (Bruker, 2001)'
_computing_structure_refinement 'SHELXTL V6.12 (Bruker, 2001)'
_computing_structure_solution 'SHELXTL V6.12 (Bruker, 2001)'
_diffrn_ambient_temperature 193(2)
_diffrn_measured_fraction_theta_full 0.997
_diffrn_measured_fraction_theta_max 0.997
_diffrn_measurement_device 'Bruker Kappa/ApexII CCD'
_diffrn_measurement_method 'profile data from \f and \w scans'
_diffrn_radiation_monochromator graphite
_diffrn_radiation_source 'fine-focus sealed tube'
_diffrn_radiation_type MoK\a
_diffrn_radiation_wavelength 0.71073
_diffrn_radiation_wavelength_id ga64pas
_diffrn_reflns_av_R_equivalents 0.1659
_diffrn_reflns_av_sigmaI/netI 0.0897
_diffrn_reflns_limit_h_max 19
_diffrn_reflns_limit_h_min -19
_diffrn_reflns_limit_k_max 23
_diffrn_reflns_limit_k_min -23
_diffrn_reflns_limit_l_max 31
_diffrn_reflns_limit_l_min -31
_diffrn_reflns_number 100321
_diffrn_reflns_theta_full 25.71
_diffrn_reflns_theta_max 25.71
_diffrn_reflns_theta_min 1.83
_exptl_absorpt_coefficient_mu 0.613
_exptl_absorpt_correction_T_max 0.9879
_exptl_absorpt_correction_T_min 0.8703
_exptl_absorpt_correction_type integration
_exptl_absorpt_process_details 'SHELXTL/XPREP (Bruker, 2001)'
_exptl_crystal_colour colourless
_exptl_crystal_density_diffrn 1.322
_exptl_crystal_density_method 'not measured'
_exptl_crystal_description tabular
_exptl_crystal_F_000 3264
_exptl_crystal_id ga64pas
_exptl_crystal_preparation
; 
The data crystal was mounted using oil (Parantone-N, Exxon) to a 
0.3 mm cryo-loop (Hampton Research) with the (1 -5 -1) scattering 
planes roughly normal to the spindle axis. 
;
_exptl_crystal_size_max 0.30
_exptl_crystal_size_mid 0.06
_exptl_crystal_size_min 0.02
_refine_diff_density_max 0.461
_refine_diff_density_min -0.419
_refine_diff_density_rms 0.093
_refine_ls_extinction_method none
_refine_ls_goodness_of_fit_ref 0.995
_refine_ls_hydrogen_treatment noref
_refine_ls_matrix_type full
_refine_ls_number_parameters 445
_refine_ls_number_reflns 7526
_refine_ls_number_restraints 0
_refine_ls_restrained_S_all 0.995
_refine_ls_R_factor_all 0.1202
_refine_ls_R_factor_gt 0.0428
_refine_ls_shift/su_max 0.002
_refine_ls_shift/su_mean 0.000
_refine_ls_structure_factor_coef Fsqd
_refine_ls_weighting_details 'calc w=1/[\s^2^(Fo^2^)+(0.0224P)^2^+9.5255P] where P=(Fo^2^+2Fc^2^)/3'
_refine_ls_weighting_scheme calc
_refine_ls_wR_factor_gt 0.0683
_refine_ls_wR_factor_ref 0.0903
_reflns_number_gt 4225
_reflns_number_total 7526
_reflns_threshold_expression >2sigma(I)
_cod_data_source_file ja5b02515_si_003.cif
_cod_data_source_block ga64pas
_cod_depositor_comments
;
The following automatic conversions were performed:

'_symmetry_cell_setting' value 'Orthorhombic' changed to
'orthorhombic' according to
/usr/data/users/saulius/crontab/automatic-downloads/rss-feeds/ACS/lib/dictionaries/cif_core.dic
dictionary named 'cif_core.dic' version 2.4.2 from 2011-04-26.

Automatic conversion script
Id: cif_fix_values 3271 2015-04-21 07:52:19Z andrius 

 Adding full bibliography for 4123686--4123687.cif.
;
_cod_original_sg_symbol_Hall '-P 2ac 2ab '
_cod_original_sg_symbol_H-M 'P b c a '
_cod_database_code 4123686

loop_
_symmetry_equiv_pos_as_xyz
'x, y, z'
'-x+1/2, -y, z+1/2'
'-x, y+1/2, -z+1/2'
'x+1/2, -y+1/2, -z'
'-x, -y, -z'
'x-1/2, y, -z-1/2'
'x, -y-1/2, z-1/2'
'-x-1/2, y-1/2, z'

loop_
_atom_site_label
_atom_site_type_symbol
_atom_site_fract_x
_atom_site_fract_y
_atom_site_fract_z
_atom_site_U_iso_or_equiv
_atom_site_adp_type
_atom_site_occupancy
_atom_site_symmetry_multiplicity
_atom_site_calc_flag
_atom_site_refinement_flags
C1 C 0.1407(3) 0.2575(2) 0.78070(17) 0.0326(11) Uani 1 1 d .
H1A H 0.0952 0.2228 0.7797 0.039 Uiso 1 1 calc R
H1B H 0.1394 0.2798 0.8156 0.039 Uiso 1 1 calc R
C2 C 0.1235(3) 0.3125(2) 0.73937(18) 0.0366(12) Uani 1 1 d .
H2A H 0.0815 0.3452 0.7533 0.044 Uiso 1 1 calc R
H2B H 0.1754 0.3390 0.7331 0.044 Uiso 1 1 calc R
C3 C 0.0926(3) 0.2845(2) 0.68737(18) 0.0396(12) Uani 1 1 d .
H3A H 0.0749 0.3242 0.6654 0.048 Uiso 1 1 calc R
H3B H 0.0426 0.2558 0.6940 0.048 Uiso 1 1 calc R
C4 C 0.2395(3) 0.1533(2) 0.82972(16) 0.0311(10) Uani 1 1 d .
C5 C 0.1659(3) 0.1218(2) 0.84525(19) 0.0411(13) Uani 1 1 d .
H5 H 0.1154 0.1337 0.8281 0.049 Uiso 1 1 calc R
C6 C 0.1646(3) 0.0734(2) 0.8852(2) 0.0460(14) Uani 1 1 d .
H6 H 0.1136 0.0524 0.8955 0.055 Uiso 1 1 calc R
C7 C 0.2379(4) 0.0559(2) 0.91002(18) 0.0476(13) Uani 1 1 d .
H7 H 0.2376 0.0229 0.9376 0.057 Uiso 1 1 calc R
C8 C 0.3107(3) 0.0860(3) 0.89500(19) 0.0452(14) Uani 1 1 d .
H8 H 0.3609 0.0735 0.9122 0.054 Uiso 1 1 calc R
C9 C 0.3129(3) 0.1348(2) 0.85492(18) 0.0368(12) Uani 1 1 d .
H9 H 0.3643 0.1553 0.8448 0.044 Uiso 1 1 calc R
C10 C 0.3133(3) 0.2810(2) 0.78966(18) 0.0313(11) Uani 1 1 d .
C11 C 0.3210(3) 0.3078(2) 0.8396(2) 0.0469(14) Uani 1 1 d .
H11 H 0.2924 0.2864 0.8678 0.056 Uiso 1 1 calc R
C12 C 0.3701(3) 0.3657(3) 0.8490(2) 0.0569(16) Uani 1 1 d .
H12 H 0.3756 0.3829 0.8836 0.068 Uiso 1 1 calc R
C13 C 0.4107(3) 0.3982(2) 0.8088(3) 0.0545(15) Uani 1 1 d .
H13 H 0.4431 0.4385 0.8153 0.065 Uiso 1 1 calc R
C14 C 0.4044(3) 0.3721(2) 0.7591(2) 0.0461(14) Uani 1 1 d .
H14 H 0.4330 0.3940 0.7311 0.055 Uiso 1 1 calc R
C15 C 0.3561(3) 0.3136(2) 0.7496(2) 0.0345(12) Uani 1 1 d .
H15 H 0.3524 0.2958 0.7150 0.041 Uiso 1 1 calc R
C16 C 0.1008(3) 0.1847(3) 0.60462(19) 0.0420(13) Uani 1 1 d .
C17 C 0.0420(3) 0.2188(3) 0.5746(2) 0.0615(17) Uani 1 1 d .
H17 H 0.0344 0.2673 0.5785 0.074 Uiso 1 1 calc R
C18 C -0.0056(4) 0.1826(5) 0.5391(2) 0.084(2) Uani 1 1 d .
H18 H -0.0459 0.2063 0.5186 0.100 Uiso 1 1 calc R
C19 C 0.0047(4) 0.1128(5) 0.5332(3) 0.086(3) Uani 1 1 d .
H19 H -0.0276 0.0883 0.5082 0.103 Uiso 1 1 calc R
C20 C 0.0617(4) 0.0778(4) 0.5634(3) 0.077(2) Uani 1 1 d .
H20 H 0.0681 0.0291 0.5598 0.092 Uiso 1 1 calc R
C21 C 0.1101(3) 0.1144(3) 0.5994(2) 0.0543(15) Uani 1 1 d .
H21 H 0.1496 0.0904 0.6204 0.065 Uiso 1 1 calc R
C22 C 0.2183(3) 0.2959(2) 0.60703(18) 0.0355(12) Uani 1 1 d .
C23 C 0.2436(3) 0.2768(3) 0.55785(19) 0.0496(14) Uani 1 1 d .
H23 H 0.2345 0.2306 0.5462 0.060 Uiso 1 1 calc R
C24 C 0.2822(3) 0.3240(3) 0.5250(2) 0.0628(16) Uani 1 1 d .
H24 H 0.2983 0.3104 0.4907 0.075 Uiso 1 1 calc R
C25 C 0.2973(3) 0.3908(3) 0.5420(2) 0.0551(15) Uani 1 1 d .
H25 H 0.3238 0.4232 0.5195 0.066 Uiso 1 1 calc R
C26 C 0.2741(3) 0.4102(3) 0.5912(2) 0.0567(15) Uani 1 1 d .
H26 H 0.2851 0.4559 0.6032 0.068 Uiso 1 1 calc R
C27 C 0.2345(3) 0.3630(2) 0.6236(2) 0.0491(13) Uani 1 1 d .
H27 H 0.2181 0.3769 0.6578 0.059 Uiso 1 1 calc R
C28 C 0.4571(3) 0.1616(3) 0.58283(19) 0.0466(13) Uani 1 1 d .
H28 H 0.5047 0.1482 0.5632 0.056 Uiso 1 1 calc R
C29 C 0.4556(3) 0.2252(3) 0.60159(19) 0.0451(13) Uani 1 1 d .
H29 H 0.4078 0.2374 0.6214 0.054 Uiso 1 1 calc R
C30 C 0.5197(3) 0.2801(3) 0.59555(18) 0.0396(12) Uani 1 1 d .
C31 C 0.5961(3) 0.2685(3) 0.57158(18) 0.0459(14) Uani 1 1 d .
H31 H 0.6089 0.2237 0.5585 0.055 Uiso 1 1 calc R
C32 C 0.6535(3) 0.3209(3) 0.5665(2) 0.0541(15) Uani 1 1 d .
H32 H 0.7054 0.3118 0.5500 0.065 Uiso 1 1 calc R
C33 C 0.6365(4) 0.3863(3) 0.5848(2) 0.0657(17) Uani 1 1 d .
H33 H 0.6765 0.4224 0.5815 0.079 Uiso 1 1 calc R
C34 C 0.5608(4) 0.3989(3) 0.6081(2) 0.0634(17) Uani 1 1 d .
H34 H 0.5483 0.4440 0.6207 0.076 Uiso 1 1 calc R
C35 C 0.5024(3) 0.3461(3) 0.6134(2) 0.0524(14) Uani 1 1 d .
H35 H 0.4502 0.3556 0.6294 0.063 Uiso 1 1 calc R
C36 C 0.3368(3) 0.0728(3) 0.52426(19) 0.0579(16) Uani 1 1 d .
H36A H 0.2891 0.0413 0.5264 0.087 Uiso 1 1 calc R
H36B H 0.3823 0.0501 0.5052 0.087 Uiso 1 1 calc R
H36C H 0.3204 0.1151 0.5058 0.087 Uiso 1 1 calc R
C37 C 0.4263(3) 0.0172(2) 0.6187(2) 0.0500(14) Uani 1 1 d .
H37A H 0.4546 0.0295 0.6514 0.075 Uiso 1 1 calc R
H37B H 0.4672 0.0003 0.5933 0.075 Uiso 1 1 calc R
H37C H 0.3851 -0.0192 0.6256 0.075 Uiso 1 1 calc R
C38 C 0.3585(3) 0.1118(2) 0.73208(16) 0.0259(10) Uani 1 1 d .
C39 C 0.4371(3) 0.1398(2) 0.74066(17) 0.0325(11) Uani 1 1 d .
H39 H 0.4481 0.1859 0.7294 0.039 Uiso 1 1 calc R
C40 C 0.5005(3) 0.1024(2) 0.76541(18) 0.0374(12) Uani 1 1 d .
H40 H 0.5539 0.1225 0.7706 0.045 Uiso 1 1 calc R
C41 C 0.4842(3) 0.0360(2) 0.78205(19) 0.0432(13) Uani 1 1 d .
H41 H 0.5262 0.0100 0.7994 0.052 Uiso 1 1 calc R
C42 C 0.4068(3) 0.0073(2) 0.77353(18) 0.0391(12) Uani 1 1 d .
H42 H 0.3966 -0.0388 0.7849 0.047 Uiso 1 1 calc R
C43 C 0.3435(3) 0.0435(2) 0.74893(18) 0.0337(11) Uani 1 1 d .
C44 C 0.2598(3) 0.0104(2) 0.74013(18) 0.0444(13) Uani 1 1 d .
H44A H 0.2594 -0.0361 0.7555 0.067 Uiso 1 1 calc R
H44B H 0.2489 0.0071 0.7025 0.067 Uiso 1 1 calc R
H44C H 0.2165 0.0388 0.7567 0.067 Uiso 1 1 calc R
O1 O 0.29639(18) 0.12213(15) 0.62498(11) 0.0380(8) Uani 1 1 d .
P1 P 0.24029(7) 0.21200(5) 0.77345(4) 0.0277(3) Uani 1 1 d .
P2 P 0.16736(7) 0.23259(6) 0.64987(5) 0.0326(3) Uani 1 1 d .
Pd1 Pd 0.266896(19) 0.166846(16) 0.695369(13) 0.02598(9) Uani 1 1 d .
Si1 Si 0.37261(8) 0.09535(7) 0.59173(5) 0.0370(3) Uani 1 1 d .

loop_
_atom_site_aniso_label
_atom_site_aniso_U_11
_atom_site_aniso_U_22
_atom_site_aniso_U_33
_atom_site_aniso_U_23
_atom_site_aniso_U_13
_atom_site_aniso_U_12
C1 0.031(3) 0.037(3) 0.030(3) -0.005(2) 0.004(2) -0.001(2)
C2 0.031(3) 0.035(3) 0.044(3) -0.001(2) 0.008(2) 0.006(2)
C3 0.027(3) 0.044(3) 0.048(3) 0.010(3) -0.001(2) 0.004(2)
C4 0.033(3) 0.031(2) 0.029(2) -0.0044(19) 0.003(2) 0.001(2)
C5 0.034(3) 0.044(3) 0.045(3) 0.006(3) -0.004(3) -0.008(2)
C6 0.046(4) 0.043(3) 0.048(3) 0.009(3) 0.001(3) -0.011(3)
C7 0.065(4) 0.045(3) 0.033(3) 0.007(2) 0.009(3) 0.002(3)
C8 0.041(4) 0.059(3) 0.035(3) 0.004(3) -0.006(3) 0.008(3)
C9 0.038(3) 0.042(3) 0.030(3) 0.000(2) 0.000(2) 0.002(2)
C10 0.023(3) 0.029(2) 0.042(3) -0.004(2) -0.001(2) -0.001(2)
C11 0.041(3) 0.050(3) 0.050(4) -0.009(3) 0.007(3) -0.006(3)
C12 0.051(4) 0.056(4) 0.064(4) -0.032(3) -0.007(3) -0.009(3)
C13 0.038(3) 0.035(3) 0.090(5) -0.019(3) -0.009(4) -0.005(2)
C14 0.029(3) 0.034(3) 0.076(4) 0.007(3) 0.003(3) -0.006(2)
C15 0.025(3) 0.029(3) 0.049(3) 0.003(2) -0.002(2) 0.001(2)
C16 0.032(3) 0.062(4) 0.032(3) 0.009(3) -0.001(2) -0.010(2)
C17 0.048(4) 0.092(5) 0.044(4) 0.017(3) -0.013(3) -0.014(3)
C18 0.048(4) 0.159(8) 0.044(4) 0.024(5) -0.015(3) -0.030(5)
C19 0.043(4) 0.162(8) 0.051(4) -0.037(5) 0.002(3) -0.049(5)
C20 0.041(4) 0.113(6) 0.076(5) -0.047(4) 0.006(4) -0.018(4)
C21 0.035(3) 0.074(4) 0.054(4) -0.016(3) -0.003(3) -0.005(3)
C22 0.025(3) 0.041(3) 0.040(3) 0.013(2) 0.003(2) 0.005(2)
C23 0.044(3) 0.059(3) 0.046(3) 0.005(3) 0.014(3) -0.003(3)
C24 0.057(4) 0.082(5) 0.049(4) 0.010(3) 0.021(3) -0.010(3)
C25 0.045(4) 0.067(4) 0.053(4) 0.028(3) 0.009(3) 0.004(3)
C26 0.060(4) 0.047(3) 0.063(4) 0.017(3) 0.005(3) -0.007(3)
C27 0.057(4) 0.046(3) 0.044(3) 0.010(3) 0.013(3) -0.004(3)
C28 0.041(3) 0.050(3) 0.048(3) 0.003(3) 0.001(2) 0.006(3)
C29 0.044(3) 0.053(3) 0.038(3) 0.004(3) 0.003(3) 0.004(3)
C30 0.047(3) 0.046(3) 0.026(3) 0.002(2) -0.010(2) -0.008(3)
C31 0.049(4) 0.052(3) 0.037(3) 0.003(3) -0.010(3) -0.006(3)
C32 0.049(4) 0.064(4) 0.049(4) 0.001(3) -0.003(3) -0.017(3)
C33 0.073(5) 0.059(4) 0.065(4) 0.009(3) -0.013(4) -0.029(4)
C34 0.091(5) 0.046(4) 0.054(4) -0.008(3) -0.013(4) -0.009(4)
C35 0.059(4) 0.055(4) 0.043(3) -0.005(3) -0.004(3) 0.003(3)
C36 0.061(4) 0.069(4) 0.044(3) -0.009(3) -0.001(3) 0.001(3)
C37 0.042(3) 0.046(3) 0.063(4) -0.007(3) 0.001(3) 0.006(3)
C38 0.026(3) 0.028(2) 0.024(3) -0.002(2) 0.001(2) -0.001(2)
C39 0.031(3) 0.032(2) 0.035(3) 0.003(2) 0.003(2) 0.002(2)
C40 0.027(3) 0.038(3) 0.047(3) 0.000(2) -0.001(2) 0.003(2)
C41 0.039(3) 0.039(3) 0.052(3) 0.000(2) -0.010(3) 0.012(2)
C42 0.051(3) 0.021(2) 0.045(3) 0.000(2) 0.000(3) 0.008(2)
C43 0.038(3) 0.030(3) 0.034(3) -0.006(2) 0.004(2) 0.000(2)
C44 0.046(3) 0.031(2) 0.056(3) -0.001(2) -0.005(3) -0.010(2)
O1 0.0345(19) 0.0467(19) 0.0328(19) -0.0068(15) -0.0034(15) 0.0045(15)
P1 0.0235(7) 0.0277(6) 0.0317(7) -0.0001(5) 0.0000(6) -0.0025(5)
P2 0.0267(7) 0.0366(7) 0.0346(7) 0.0057(6) 0.0005(6) 0.0015(5)
Pd1 0.02360(16) 0.02581(15) 0.02854(17) 0.00053(17) -0.00147(17) -0.00062(16)
Si1 0.0332(8) 0.0405(8) 0.0374(8) -0.0049(7) -0.0010(7) -0.0009(6)

loop_
_atom_type_symbol
_atom_type_description
_atom_type_scat_dispersion_real
_atom_type_scat_dispersion_imag
_atom_type_scat_source
C C 0.0033 0.0016 'International Tables Vol C Tables 4.2.6.8 and 6.1.1.4'
H H 0.0000 0.0000 'International Tables Vol C Tables 4.2.6.8 and 6.1.1.4'
O O 0.0106 0.0060 'International Tables Vol C Tables 4.2.6.8 and 6.1.1.4'
Si Si 0.0817 0.0704 'International Tables Vol C Tables 4.2.6.8 and 6.1.1.4'
P P 0.1023 0.0942 'International Tables Vol C Tables 4.2.6.8 and 6.1.1.4'
Pd Pd -0.9988 1.0072 'International Tables Vol C Tables 4.2.6.8 and 6.1.1.4'

loop_
_geom_angle_atom_site_label_1
_geom_angle_atom_site_label_2
_geom_angle_atom_site_label_3
_geom_angle
C2 C1 P1 114.9(3)
C2 C1 H1A 108.5
P1 C1 H1A 108.5
C2 C1 H1B 108.5
P1 C1 H1B 108.5
H1A C1 H1B 107.5
C3 C2 C1 114.8(4)
C3 C2 H2A 108.6
C1 C2 H2A 108.6
C3 C2 H2B 108.6
C1 C2 H2B 108.6
H2A C2 H2B 107.6
C2 C3 P2 115.9(3)
C2 C3 H3A 108.3
P2 C3 H3A 108.3
C2 C3 H3B 108.3
P2 C3 H3B 108.3
H3A C3 H3B 107.4
C5 C4 C9 118.6(4)
C5 C4 P1 120.1(4)
C9 C4 P1 121.2(3)
C6 C5 C4 121.2(5)
C6 C5 H5 119.4
C4 C5 H5 119.4
C7 C6 C5 119.5(5)
C7 C6 H6 120.3
C5 C6 H6 120.3
C8 C7 C6 120.0(5)
C8 C7 H7 120.0
C6 C7 H7 120.0
C7 C8 C9 121.2(5)
C7 C8 H8 119.4
C9 C8 H8 119.4
C4 C9 C8 119.5(5)
C4 C9 H9 120.2
C8 C9 H9 120.2
C11 C10 C15 117.8(4)
C11 C10 P1 122.8(4)
C15 C10 P1 118.9(4)
C10 C11 C12 120.8(5)
C10 C11 H11 119.6
C12 C11 H11 119.6
C13 C12 C11 120.7(5)
C13 C12 H12 119.7
C11 C12 H12 119.7
C12 C13 C14 119.4(5)
C12 C13 H13 120.3
C14 C13 H13 120.3
C13 C14 C15 120.2(5)
C13 C14 H14 119.9
C15 C14 H14 119.9
C10 C15 C14 121.1(5)
C10 C15 H15 119.4
C14 C15 H15 119.4
C21 C16 C17 119.4(5)
C21 C16 P2 119.8(4)
C17 C16 P2 120.7(4)
C18 C17 C16 120.3(6)
C18 C17 H17 119.9
C16 C17 H17 119.9
C19 C18 C17 120.4(7)
C19 C18 H18 119.8
C17 C18 H18 119.8
C18 C19 C20 120.2(6)
C18 C19 H19 119.9
C20 C19 H19 119.9
C19 C20 C21 119.6(7)
C19 C20 H20 120.2
C21 C20 H20 120.2
C16 C21 C20 120.2(6)
C16 C21 H21 119.9
C20 C21 H21 119.9
C23 C22 C27 118.4(4)
C23 C22 P2 120.0(4)
C27 C22 P2 121.5(4)
C22 C23 C24 120.7(5)
C22 C23 H23 119.6
C24 C23 H23 119.6
C25 C24 C23 120.1(5)
C25 C24 H24 120.0
C23 C24 H24 120.0
C26 C25 C24 119.9(5)
C26 C25 H25 120.1
C24 C25 H25 120.1
C25 C26 C27 119.8(5)
C25 C26 H26 120.1
C27 C26 H26 120.1
C26 C27 C22 121.0(5)
C26 C27 H27 119.5
C22 C27 H27 119.5
C29 C28 Si1 125.3(4)
C29 C28 H28 117.4
Si1 C28 H28 117.4
C28 C29 C30 127.9(5)
C28 C29 H29 116.0
C30 C29 H29 116.0
C35 C30 C31 118.1(5)
C35 C30 C29 118.9(5)
C31 C30 C29 122.9(5)
C32 C31 C30 121.1(5)
C32 C31 H31 119.5
C30 C31 H31 119.5
C31 C32 C33 120.7(5)
C31 C32 H32 119.7
C33 C32 H32 119.7
C32 C33 C34 119.0(5)
C32 C33 H33 120.5
C34 C33 H33 120.5
C33 C34 C35 120.7(5)
C33 C34 H34 119.6
C35 C34 H34 119.6
C30 C35 C34 120.4(5)
C30 C35 H35 119.8
C34 C35 H35 119.8
Si1 C36 H36A 109.5
Si1 C36 H36B 109.5
H36A C36 H36B 109.5
Si1 C36 H36C 109.5
H36A C36 H36C 109.5
H36B C36 H36C 109.5
Si1 C37 H37A 109.5
Si1 C37 H37B 109.5
H37A C37 H37B 109.5
Si1 C37 H37C 109.5
H37A C37 H37C 109.5
H37B C37 H37C 109.5
C39 C38 C43 118.1(4)
C39 C38 Pd1 121.6(3)
C43 C38 Pd1 120.3(3)
C38 C39 C40 122.1(4)
C38 C39 H39 118.9
C40 C39 H39 118.9
C41 C40 C39 118.8(4)
C41 C40 H40 120.6
C39 C40 H40 120.6
C40 C41 C42 119.9(4)
C40 C41 H41 120.1
C42 C41 H41 120.1
C41 C42 C43 122.1(4)
C41 C42 H42 118.9
C43 C42 H42 118.9
C42 C43 C38 119.0(4)
C42 C43 C44 120.7(4)
C38 C43 C44 120.3(4)
C43 C44 H44A 109.5
C43 C44 H44B 109.5
H44A C44 H44B 109.5
C43 C44 H44C 109.5
H44A C44 H44C 109.5
H44B C44 H44C 109.5
Si1 O1 Pd1 142.16(18)
C10 P1 C4 106.1(2)
C10 P1 C1 100.9(2)
C4 P1 C1 102.2(2)
C10 P1 Pd1 111.56(15)
C4 P1 Pd1 117.72(13)
C1 P1 Pd1 116.54(15)
C16 P2 C22 102.7(2)
C16 P2 C3 102.9(2)
C22 P2 C3 103.9(2)
C16 P2 Pd1 116.05(17)
C22 P2 Pd1 110.60(14)
C3 P2 Pd1 118.82(15)
C38 Pd1 O1 91.02(14)
C38 Pd1 P1 85.97(12)
O1 Pd1 P1 176.99(9)
C38 Pd1 P2 176.74(12)
O1 Pd1 P2 87.15(9)
P1 Pd1 P2 95.86(4)
O1 Si1 C36 109.6(2)
O1 Si1 C37 115.0(2)
C36 Si1 C37 107.1(2)
O1 Si1 C28 113.8(2)
C36 Si1 C28 105.6(2)
C37 Si1 C28 105.1(2)

loop_
_geom_bond_atom_site_label_1
_geom_bond_atom_site_label_2
_geom_bond_distance
C1 C2 1.522(6)
C1 P1 1.833(4)
C1 H1A 0.9900
C1 H1B 0.9900
C2 C3 1.517(6)
C2 H2A 0.9900
C2 H2B 0.9900
C3 P2 1.834(4)
C3 H3A 0.9900
C3 H3B 0.9900
C4 C5 1.388(6)
C4 C9 1.389(6)
C4 P1 1.830(4)
C5 C6 1.383(6)
C5 H5 0.9500
C6 C7 1.378(6)
C6 H6 0.9500
C7 C8 1.360(7)
C7 H7 0.9500
C8 C9 1.391(6)
C8 H8 0.9500
C9 H9 0.9500
C10 C11 1.383(6)
C10 C15 1.385(6)
C10 P1 1.820(4)
C11 C12 1.387(6)
C11 H11 0.9500
C12 C13 1.367(7)
C12 H12 0.9500
C13 C14 1.370(7)
C13 H13 0.9500
C14 C15 1.389(6)
C14 H14 0.9500
C15 H15 0.9500
C16 C21 1.371(7)
C16 C17 1.382(7)
C16 P2 1.825(5)
C17 C18 1.376(8)
C17 H17 0.9500
C18 C19 1.364(9)
C18 H18 0.9500
C19 C20 1.374(9)
C19 H19 0.9500
C20 C21 1.395(7)
C20 H20 0.9500
C21 H21 0.9500
C22 C23 1.371(6)
C22 C27 1.387(6)
C22 P2 1.832(4)
C23 C24 1.385(6)
C23 H23 0.9500
C24 C25 1.381(7)
C24 H24 0.9500
C25 C26 1.363(7)
C25 H25 0.9500
C26 C27 1.386(6)
C26 H26 0.9500
C27 H27 0.9500
C28 C29 1.317(6)
C28 Si1 1.877(5)
C28 H28 0.9500
C29 C30 1.485(6)
C29 H29 0.9500
C30 C35 1.381(7)
C30 C31 1.389(6)
C31 C32 1.373(6)
C31 H31 0.9500
C32 C33 1.374(7)
C32 H32 0.9500
C33 C34 1.374(8)
C33 H33 0.9500
C34 C35 1.390(7)
C34 H34 0.9500
C35 H35 0.9500
C36 Si1 1.868(5)
C36 H36A 0.9800
C36 H36B 0.9800
C36 H36C 0.9800
C37 Si1 1.868(5)
C37 H37A 0.9800
C37 H37B 0.9800
C37 H37C 0.9800
C38 C39 1.390(6)
C38 C43 1.407(6)
C38 Pd1 2.042(4)
C39 C40 1.400(6)
C39 H39 0.9500
C40 C41 1.373(6)
C40 H40 0.9500
C41 C42 1.378(6)
C41 H41 0.9500
C42 C43 1.384(6)
C42 H42 0.9500
C43 C44 1.504(6)
C44 H44A 0.9800
C44 H44B 0.9800
C44 H44C 0.9800
O1 Si1 1.577(3)
O1 Pd1 2.050(3)
P1 Pd1 2.2179(11)
P2 Pd1 2.3479(12)
